data_7021364
loop_
_publ_author_name
'Keene, Tony D.'
'Rankine, Damien'
'Evans, Jack D.'
'Southon, Peter D.'
'Kepert, Cameron J.'
'Aitken, Jade B.'
'Sumby, Christopher J.'
'Doonan, Christian J.'

_publ_section_title
;
 Solvent-modified dynamic porosity in chiral 3D kagome frameworks.
;
_journal_issue 22
_journal_name_full 'Dalton transactions (Cambridge, England : 2003)'
_journal_page_first 7871
_journal_page_last 7879
_journal_paper_doi 10.1039/c3dt00096f
_journal_volume 42
_journal_year 2013
_chemical_formula_moiety 'C24 H28 N2 Ni O8'
_chemical_formula_sum 'C24 H28 N2 Ni O8'
_chemical_formula_weight 531.19
_chemical_melting_point ?
_chemical_name_common
;
catena((2,2'-dihydroxy-4,4'-dicarboxylato-
bis(diethylformamido)-nickel(ii)) DEF-solvate)
;
_chemical_name_systematic
;
catena{[2,2'-dihydroxy-4,4'-dicarboxylato-bis(diethylformamido)-
nickel(II)] DEF-solvate}
;
_space_group_IT_number 152
_symmetry_cell_setting trigonal
_symmetry_space_group_name_Hall 'P 31 2"'
_symmetry_space_group_name_H-M 'P 31 2 1'
_atom_sites_solution_hydrogens geom
_atom_sites_solution_primary direct
_atom_sites_solution_secondary difmap
_audit_creation_method SHELXL-97
_cell_angle_alpha 90.00
_cell_angle_beta 90.00
_cell_angle_gamma 120.00
_cell_formula_units_Z 3
_cell_length_a 17.3278(4)
_cell_length_b 17.3278(4)
_cell_length_c 9.1188(3)
_cell_measurement_reflns_used 5829
_cell_measurement_temperature 150.0
_cell_measurement_theta_max 29.2469
_cell_measurement_theta_min 2.6084
_cell_volume 2371.13(11)
_computing_cell_refinement
;
CrysAlisPro, Agilent Technologies,
Version 1.171.35.11 (release 16-05-2011 CrysAlis171 .NET)
(compiled May 16 2011,17:55:39)
;
_computing_data_collection
;
CrysAlisPro, Agilent Technologies,
Version 1.171.35.11 (release 16-05-2011 CrysAlis171 .NET)
(compiled May 16 2011,17:55:39)
;
_computing_data_reduction
;
CrysAlisPro, Agilent Technologies,
Version 1.171.35.11 (release 16-05-2011 CrysAlis171 .NET)
(compiled May 16 2011,17:55:39)
;
_computing_molecular_graphics 'Diamond 3.2g (Crystal Impact, 2012)'
_computing_publication_material 'SHELXS-97 (Sheldrick, 2008)'
_computing_structure_refinement 'SHELXL-97 (Sheldrick, 2008)'
_computing_structure_solution 'SHELXS-97 (Sheldrick, 2008)'
_diffrn_ambient_temperature 150.0
_diffrn_detector_area_resol_mean 16.1695
_diffrn_measured_fraction_theta_full 0.999
_diffrn_measured_fraction_theta_max 0.999
_diffrn_measurement_device_type 'Xcalibur, Eos'
_diffrn_measurement_method '\w scans'
_diffrn_radiation_monochromator graphite
_diffrn_radiation_source 'Enhance (Mo) X-ray Source'
_diffrn_radiation_type 'Mo K\a'
_diffrn_radiation_wavelength 0.7107
_diffrn_reflns_av_R_equivalents 0.0536
_diffrn_reflns_av_unetI/netI 0.0428
_diffrn_reflns_limit_h_max 21
_diffrn_reflns_limit_h_min -22
_diffrn_reflns_limit_k_max 22
_diffrn_reflns_limit_k_min -21
_diffrn_reflns_limit_l_max 11
_diffrn_reflns_limit_l_min -11
_diffrn_reflns_number 16981
_diffrn_reflns_theta_full 26.99
_diffrn_reflns_theta_max 26.99
_diffrn_reflns_theta_min 2.61
_exptl_absorpt_coefficient_mu 0.653
_exptl_absorpt_correction_T_max 1.00000
_exptl_absorpt_correction_T_min 0.82567
_exptl_absorpt_correction_type multi-scan
_exptl_absorpt_process_details
;
CrysAlisPro, Agilent Technologies,
Version 1.171.35.11 (release 16-05-2011 CrysAlis171 .NET)
(compiled May 16 2011,17:55:39)
Empirical absorption correction using spherical harmonics,
implemented in SCALE3 ABSPACK scaling algorithm.
;
_exptl_crystal_colour green
_exptl_crystal_density_diffrn 1.116
_exptl_crystal_density_method 'not measured'
_exptl_crystal_description block
_exptl_crystal_F_000 834
_exptl_crystal_size_max 0.10
_exptl_crystal_size_mid 0.08
_exptl_crystal_size_min 0.08
_platon_squeeze_details
;
1 x DEF in pore.
;
_refine_diff_density_max 1.518
_refine_diff_density_min -1.830
_refine_diff_density_rms 0.163
_refine_ls_abs_structure_details 'Flack H D (1983), Acta Cryst. A39, 876-881'
_refine_ls_abs_structure_Flack 0.00(1)
_refine_ls_extinction_method none
_refine_ls_goodness_of_fit_ref 1.228
_refine_ls_hydrogen_treatment constr
_refine_ls_matrix_type full
_refine_ls_number_parameters 154
_refine_ls_number_reflns 3456
_refine_ls_number_restraints 8
_refine_ls_restrained_S_all 1.227
_refine_ls_R_factor_all 0.0948
_refine_ls_R_factor_gt 0.0931
_refine_ls_shift/su_max 0.000
_refine_ls_shift/su_mean 0.000
_refine_ls_structure_factor_coef Fsqd
_refine_ls_weighting_details 'w=1/[\s^2^(Fo^2^)+(0.0951P)^2^+15.6654P] where P=(Fo^2^+2Fc^2^)/3'
_refine_ls_weighting_scheme calc
_refine_ls_wR_factor_gt 0.2582
_refine_ls_wR_factor_ref 0.2592
_reflns_number_gt 3354
_reflns_number_total 3456
_reflns_threshold_expression >2\s(I)
_cod_data_source_file c3dt00096f.txt
_cod_data_source_block tdka1-041a-def
_cod_depositor_comments
;
The following automatic conversions were performed:

'_chemical_melting_point' value 'N/A' was changed to '?' - the value
is undefined or not given.

Automatic conversion script
Id: cif_fix_values 1891 2012-01-12 08:04:46Z andrius 
;
_cod_database_code 7021364

loop_
_symmetry_equiv_pos_as_xyz
'x, y, z'
'-y, x-y, z+1/3'
'y, x, -z'
'-x+y, -x, z+2/3'
'-x, -x+y, -z+1/3'
'x-y, -y, -z+2/3'

loop_
_atom_site_label
_atom_site_type_symbol
_atom_site_fract_x
_atom_site_fract_y
_atom_site_fract_z
_atom_site_U_iso_or_equiv
_atom_site_adp_type
_atom_site_occupancy
_atom_site_symmetry_multiplicity
_atom_site_calc_flag
_atom_site_refinement_flags
_atom_site_disorder_assembly
_atom_site_disorder_group
C4 C 0.2860(5) 0.4773(4) 0.4347(8) 0.0162(14) Uani 1 1 d . . .
H4 H 0.3075 0.5378 0.4485 0.019 Uiso 1 1 calc R . .
C2 C 0.2085(5) 0.4287(4) 0.3565(9) 0.0186(15) Uani 1 1 d . . .
C5 C 0.2261(5) 0.2997(5) 0.3879(9) 0.0210(15) Uani 1 1 d . . .
H5 H 0.2061 0.2398 0.3700 0.025 Uiso 1 1 calc R . .
C3 C 0.1774(5) 0.3374(4) 0.3305(8) 0.0183(15) Uani 1 1 d . . .
H3 H 0.1257 0.3030 0.2766 0.022 Uiso 1 1 calc R . .
C6 C 0.3333(4) 0.4400(5) 0.4937(8) 0.0168(13) Uani 1 1 d . . .
C7 C 0.3027(4) 0.3482(4) 0.4700(8) 0.0136(13) Uani 1 1 d . . .
O3 O 0.4067(3) 0.4883(3) 0.5779(6) 0.0186(11) Uani 1 1 d . . .
O21 O 0.0677(4) 0.4966(6) -0.0281(6) 0.0394(16) Uani 1 1 d . . .
N21A N 0.0914(8) 0.5686(9) -0.2558(14) 0.024(3) Uiso 0.452(12) 1 d PD A 1
C21A C 0.0524(10) 0.5442(9) -0.1282(15) 0.014(3) Uiso 0.452(12) 1 d P A 1
H21A H 0.0107 0.5611 -0.1049 0.017 Uiso 0.452(12) 1 calc PR A 1
C23A C 0.0686(13) 0.6106(10) -0.3722(19) 0.039(4) Uiso 0.452(12) 1 d PD A 1
H23A H 0.0128 0.6068 -0.3443 0.047 Uiso 0.452(12) 1 calc PR A 1
H23B H 0.0562 0.5735 -0.4586 0.047 Uiso 0.452(12) 1 calc PR A 1
C25A C 0.1715(8) 0.5661(10) -0.2935(16) 0.017(3) Uiso 0.452(12) 1 d PD A 1
H25A H 0.1798 0.5722 -0.3989 0.021 Uiso 0.452(12) 1 calc PR A 1
H25B H 0.1636 0.5086 -0.2659 0.021 Uiso 0.452(12) 1 calc PR A 1
C24A C 0.1309(16) 0.7067(11) -0.421(3) 0.048(6) Uiso 0.452(12) 1 d PD A 1
H24A H 0.1031 0.7220 -0.4979 0.072 Uiso 0.452(12) 1 calc PR A 1
H24B H 0.1857 0.7124 -0.4565 0.072 Uiso 0.452(12) 1 calc PR A 1
H24C H 0.1431 0.7461 -0.3393 0.072 Uiso 0.452(12) 1 calc PR A 1
C26A C 0.2554(13) 0.6393(16) -0.219(3) 0.057(7) Uiso 0.452(12) 1 d PD A 1
H26A H 0.3059 0.6340 -0.2476 0.086 Uiso 0.452(12) 1 calc PR A 1
H26B H 0.2483 0.6331 -0.1143 0.086 Uiso 0.452(12) 1 calc PR A 1
H26C H 0.2648 0.6966 -0.2477 0.086 Uiso 0.452(12) 1 calc PR A 1
N21B N 0.1408(12) 0.4453(11) -0.1679(19) 0.052(5) Uiso 0.548(12) 1 d PD A 2
C21B C 0.0861(11) 0.4348(11) -0.0698(17) 0.031(4) Uiso 0.548(12) 1 d P A 2
H21B H 0.0565 0.3798 -0.0231 0.037 Uiso 0.548(12) 1 calc PR A 2
C23B C 0.1526(16) 0.3713(12) -0.211(3) 0.059(6) Uiso 0.548(12) 1 d PD A 2
H23C H 0.1946 0.3685 -0.1434 0.070 Uiso 0.548(12) 1 calc PR A 2
H23D H 0.1791 0.3832 -0.3076 0.070 Uiso 0.548(12) 1 calc PR A 2
C25B C 0.1384(19) 0.5048(17) -0.277(3) 0.097(10) Uiso 0.548(12) 1 d PD A 2
H25C H 0.0879 0.5138 -0.2642 0.116 Uiso 0.548(12) 1 calc PR A 2
H25D H 0.1384 0.4845 -0.3765 0.116 Uiso 0.548(12) 1 calc PR A 2
C24B C 0.068(2) 0.280(2) -0.213(6) 0.16(2) Uiso 0.548(12) 1 d PD A 2
H24D H 0.0814 0.2357 -0.2452 0.237 Uiso 0.548(12) 1 calc PR A 2
H24E H 0.0252 0.2818 -0.2787 0.237 Uiso 0.548(12) 1 calc PR A 2
H24F H 0.0426 0.2656 -0.1159 0.237 Uiso 0.548(12) 1 calc PR A 2
C26B C 0.227(2) 0.588(2) -0.238(4) 0.100(11) Uiso 0.548(12) 1 d PD A 2
H26D H 0.2373 0.6355 -0.3037 0.149 Uiso 0.548(12) 1 calc PR A 2
H26E H 0.2743 0.5749 -0.2466 0.149 Uiso 0.548(12) 1 calc PR A 2
H26F H 0.2240 0.6053 -0.1392 0.149 Uiso 0.548(12) 1 calc PR A 2
Ni1 Ni 0.0000 0.46492(6) 0.1667 0.0143(3) Uani 1 2 d S . .
O1 O 0.0839(3) 0.4242(3) 0.2412(7) 0.0264(13) Uani 1 1 d . . .
O2 O 0.1934(4) 0.5560(4) 0.3216(8) 0.0396(17) Uani 1 1 d . . .
C1 C 0.1567(4) 0.4715(5) 0.3019(8) 0.0158(14) Uani 1 1 d . A .

loop_
_atom_site_aniso_label
_atom_site_aniso_U_11
_atom_site_aniso_U_22
_atom_site_aniso_U_33
_atom_site_aniso_U_23
_atom_site_aniso_U_13
_atom_site_aniso_U_12
C4 0.010(3) 0.004(3) 0.033(4) -0.004(3) -0.006(3) 0.002(2)
C2 0.016(3) 0.005(3) 0.035(4) -0.001(3) -0.003(3) 0.006(3)
C5 0.015(3) 0.013(3) 0.035(4) 0.003(3) 0.000(3) 0.007(3)
C3 0.018(3) 0.009(3) 0.027(3) -0.008(2) -0.008(3) 0.006(2)
C6 0.008(3) 0.010(3) 0.028(3) -0.003(3) 0.001(2) 0.002(3)
C7 0.013(3) 0.012(3) 0.021(3) -0.002(3) -0.003(3) 0.010(3)
O3 0.012(2) 0.012(2) 0.035(3) -0.0020(19) -0.005(2) 0.0087(18)
O21 0.028(3) 0.077(5) 0.021(3) -0.009(3) 0.005(2) 0.032(3)
Ni1 0.0175(6) 0.0110(4) 0.0166(5) -0.0026(3) -0.0052(5) 0.0088(3)
O1 0.019(3) 0.016(3) 0.042(3) -0.005(2) -0.020(2) 0.007(2)
O2 0.025(3) 0.015(3) 0.082(5) -0.003(3) -0.024(3) 0.013(2)
C1 0.011(3) 0.013(3) 0.021(3) -0.002(3) -0.002(3) 0.005(3)

loop_
_atom_type_symbol
_atom_type_description
_atom_type_scat_dispersion_real
_atom_type_scat_dispersion_imag
_atom_type_scat_source
C C 0.0033 0.0016 'International Tables Vol C Tables 4.2.6.8 and 6.1.1.4'
H H 0.0000 0.0000 'International Tables Vol C Tables 4.2.6.8 and 6.1.1.4'
N N 0.0061 0.0033 'International Tables Vol C Tables 4.2.6.8 and 6.1.1.4'
Ni Ni 0.3393 1.1124 'International Tables Vol C Tables 4.2.6.8 and 6.1.1.4'
O O 0.0106 0.0060 'International Tables Vol C Tables 4.2.6.8 and 6.1.1.4'

loop_
_geom_angle_atom_site_label_1
_geom_angle_atom_site_label_2
_geom_angle_atom_site_label_3
_geom_angle
_geom_angle_site_symmetry_1
_geom_angle_site_symmetry_3
C2 C4 C6 122.8(6) . .
C2 C4 H4 118.6 . .
C6 C4 H4 118.6 . .
C4 C2 C3 118.8(6) . .
C4 C2 C1 120.6(6) . .
C3 C2 C1 120.5(6) . .
C7 C5 C3 122.5(7) . .
C7 C5 H5 118.7 . .
C3 C5 H5 118.7 . .
C5 C3 C2 118.5(7) . .
C5 C3 H3 120.7 . .
C2 C3 H3 120.7 . .
O3 C6 C4 121.6(6) . .
O3 C6 C7 119.1(6) . .
C4 C6 C7 119.3(6) . .
C5 C7 C6 118.0(6) . .
C5 C7 C7 119.0(5) . 3_556
C6 C7 C7 123.0(5) . 3_556
C6 O3 Ni1 122.5(4) . 2_665
C21B O21 C21A 120.3(10) . .
C21B O21 Ni1 111.8(9) . .
C21A O21 Ni1 119.5(7) . .
C21A N21A C23A 126.0(13) . .
C21A N21A C25A 123.4(12) . .
C23A N21A C25A 110.3(15) . .
N21A C21A O21 125.2(12) . .
N21A C21A H21A 117.4 . .
O21 C21A H21A 117.4 . .
N21A C23A C24A 122.6(16) . .
N21A C23A H23A 106.7 . .
C24A C23A H23A 106.7 . .
N21A C23A H23B 106.7 . .
C24A C23A H23B 106.7 . .
H23A C23A H23B 106.6 . .
N21A C25A C26A 113.4(15) . .
N21A C25A H25A 108.9 . .
C26A C25A H25A 108.9 . .
N21A C25A H25B 108.9 . .
C26A C25A H25B 108.9 . .
H25A C25A H25B 107.7 . .
C23A C24A H24A 109.5 . .
C23A C24A H24B 109.5 . .
H24A C24A H24B 109.5 . .
C23A C24A H24C 109.5 . .
H24A C24A H24C 109.5 . .
H24B C24A H24C 109.5 . .
C25A C26A H26A 109.5 . .
C25A C26A H26B 109.5 . .
H26A C26A H26B 109.5 . .
C25A C26A H26C 109.5 . .
H26A C26A H26C 109.5 . .
H26B C26A H26C 109.5 . .
C21B N21B C25B 108(2) . .
C21B N21B C23B 119.7(17) . .
C25B N21B C23B 121(2) . .
N21B C21B O21 124.3(16) . .
N21B C21B H21B 117.9 . .
O21 C21B H21B 117.9 . .
N21B C23B C24B 115(3) . .
N21B C23B H23C 108.4 . .
C24B C23B H23C 108.4 . .
N21B C23B H23D 108.4 . .
C24B C23B H23D 108.4 . .
H23C C23B H23D 107.5 . .
N21B C25B C26B 98(2) . .
N21B C25B H25C 112.2 . .
C26B C25B H25C 112.2 . .
N21B C25B H25D 112.2 . .
C26B C25B H25D 112.2 . .
H25C C25B H25D 109.8 . .
C23B C24B H24D 109.5 . .
C23B C24B H24E 109.5 . .
H24D C24B H24E 109.5 . .
C23B C24B H24F 109.5 . .
H24D C24B H24F 109.5 . .
H24E C24B H24F 109.5 . .
C25B C26B H26D 109.5 . .
C25B C26B H26E 109.5 . .
H26D C26B H26E 109.5 . .
C25B C26B H26F 109.5 . .
H26D C26B H26F 109.5 . .
H26E C26B H26F 109.5 . .
O1 Ni1 O1 89.9(3) . 5
O1 Ni1 O21 90.2(3) . 5
O1 Ni1 O21 88.3(3) 5 5
O1 Ni1 O21 88.3(3) . .
O1 Ni1 O21 90.2(3) 5 .
O21 Ni1 O21 177.9(5) 5 .
O1 Ni1 O3 92.05(18) . 4_564
O1 Ni1 O3 177.7(2) 5 4_564
O21 Ni1 O3 90.5(2) 5 4_564
O21 Ni1 O3 91.0(3) . 4_564
O1 Ni1 O3 177.7(2) . 6_565
O1 Ni1 O3 92.05(18) 5 6_565
O21 Ni1 O3 91.0(3) 5 6_565
O21 Ni1 O3 90.5(2) . 6_565
O3 Ni1 O3 86.0(3) 4_564 6_565
C1 O1 Ni1 126.1(5) . .
O1 C1 O2 125.2(6) . .
O1 C1 C2 118.8(6) . .
O2 C1 C2 115.9(6) . .

loop_
_geom_bond_atom_site_label_1
_geom_bond_atom_site_label_2
_geom_bond_distance
_geom_bond_site_symmetry_2
C4 C2 1.375(10) .
C4 C6 1.380(10) .
C4 H4 0.9300 .
C2 C3 1.413(9) .
C2 C1 1.507(10) .
C5 C7 1.384(10) .
C5 C3 1.401(10) .
C5 H5 0.9300 .
C3 H3 0.9300 .
C6 O3 1.358(8) .
C6 C7 1.420(9) .
C7 C7 1.470(12) 3_556
O3 Ni1 2.076(5) 2_665
O21 C21B 1.318(18) .
O21 C21A 1.342(16) .
O21 Ni1 2.046(6) .
N21A C21A 1.306(18) .
N21A C23A 1.4498(10) .
N21A C25A 1.4499(10) .
C21A H21A 0.9300 .
C23A C24A 1.5300(10) .
C23A H23A 0.9700 .
C23A H23B 0.9700 .
C25A C26A 1.5300(10) .
C25A H25A 0.9700 .
C25A H25B 0.9700 .
C24A H24A 0.9600 .
C24A H24B 0.9600 .
C24A H24C 0.9600 .
C26A H26A 0.9600 .
C26A H26B 0.9600 .
C26A H26C 0.9600 .
N21B C21B 1.25(2) .
N21B C25B 1.4501(10) .
N21B C23B 1.4501(10) .
C21B H21B 0.9300 .
C23B C24B 1.5301(10) .
C23B H23C 0.9700 .
C23B H23D 0.9700 .
C25B C26B 1.5299(10) .
C25B H25C 0.9700 .
C25B H25D 0.9700 .
C24B H24D 0.9600 .
C24B H24E 0.9600 .
C24B H24F 0.9600 .
C26B H26D 0.9600 .
C26B H26E 0.9600 .
C26B H26F 0.9600 .
Ni1 O1 2.025(5) .
Ni1 O1 2.025(5) 5
Ni1 O21 2.046(6) 5
Ni1 O3 2.076(5) 4_564
Ni1 O3 2.076(5) 6_565
O1 C1 1.239(8) .
O2 C1 1.285(9) .

loop_
_platon_squeeze_void_nr
_platon_squeeze_void_average_x
_platon_squeeze_void_average_y
_platon_squeeze_void_average_z
_platon_squeeze_void_volume
_platon_squeeze_void_count_electrons
_platon_squeeze_void_content
1 0.000 0.000 -0.020 381 55 ' '
